data_2240357
loop_
_publ_author_name
'Umadevi, M.'
'Saravanan, V.'
'Yamuna, R.'
'Mohanakrishnan, A. K.'
'Chakkaravarthi, G.'

_publ_section_title
;
 Crystal structure of
 [2-methyl-1-(phenylsulfonyl)-1<i>H</i>-indol-3-yl](phenyl)methanone
;
_journal_coeditor_code IS5387
_journal_issue 2
_journal_name_full 'Acta Crystallographica Section E'
_journal_page_first 133
_journal_page_last 135
_journal_paper_doi 10.1107/S2056989014028059
_journal_volume 71
_journal_year 2015
_chemical_formula_iupac 'C22 H17 N O3 S'
_chemical_formula_moiety 'C22 H17 N O3 S'
_chemical_formula_sum 'C22 H17 N O3 S'
_chemical_formula_weight 375.43
_chemical_name_systematic
;
(2-Methyl-1-phenylsulfonyl-1<i>H</i>-indol-3-yl)(phenyl)methanone
;
_space_group_IT_number 19
_symmetry_cell_setting orthorhombic
_symmetry_space_group_name_Hall 'P 2ac 2ab'
_symmetry_space_group_name_H-M 'P 21 21 21'
_atom_sites_solution_hydrogens geom
_atom_sites_solution_primary direct
_atom_sites_solution_secondary difmap
_audit_creation_method SHELXL-97
_cell_angle_alpha 90.00
_cell_angle_beta 90.00
_cell_angle_gamma 90.00
_cell_formula_units_Z 4
_cell_length_a 8.9989(7)
_cell_length_b 11.0036(9)
_cell_length_c 18.4209(16)
_cell_measurement_reflns_used 812
_cell_measurement_temperature 295(2)
_cell_measurement_theta_max 30.2
_cell_measurement_theta_min 2.2
_cell_volume 1824.0(3)
_computing_cell_refinement
;
SAINT (Bruker, 2004)
;
_computing_data_collection
;
APEX2 (Bruker, 2004)
;
_computing_data_reduction
;
SAINT (Bruker, 2004)
;
_computing_molecular_graphics
;
PLATON (Spek, 2009)
;
_computing_publication_material
;
SHELXL97 (Sheldrick, 2008)
;
_computing_structure_refinement
;
SHELXL97 (Sheldrick, 2008)
;
_computing_structure_solution
;
SHELXS97 (Sheldrick, 2008)
;
_diffrn_ambient_temperature 295(2)
_diffrn_measured_fraction_theta_full 1.000
_diffrn_measured_fraction_theta_max 0.950
_diffrn_measurement_device_type 'Bruker APEXII CCD'
_diffrn_measurement_method '\w and \f scan'
_diffrn_radiation_monochromator graphite
_diffrn_radiation_source 'fine-focus sealed tube'
_diffrn_radiation_type MoK\a
_diffrn_radiation_wavelength 0.71073
_diffrn_reflns_av_R_equivalents 0.0343
_diffrn_reflns_av_sigmaI/netI 0.0348
_diffrn_reflns_limit_h_max 12
_diffrn_reflns_limit_h_min -12
_diffrn_reflns_limit_k_max 14
_diffrn_reflns_limit_k_min -14
_diffrn_reflns_limit_l_max 24
_diffrn_reflns_limit_l_min -25
_diffrn_reflns_number 26244
_diffrn_reflns_theta_full 25.00
_diffrn_reflns_theta_max 30.20
_diffrn_reflns_theta_min 2.16
_diffrn_standards_interval_time 0
_diffrn_standards_number 0
_exptl_absorpt_coefficient_mu 0.200
_exptl_absorpt_correction_T_max 0.9611
_exptl_absorpt_correction_T_min 0.9461
_exptl_absorpt_correction_type multi-scan
_exptl_absorpt_process_details
;
(SADABS; Sheldrick, 1996)
;
_exptl_crystal_colour colourless
_exptl_crystal_density_diffrn 1.367
_exptl_crystal_density_method 'not measured'
_exptl_crystal_description block
_exptl_crystal_F_000 784
_exptl_crystal_size_max 0.28
_exptl_crystal_size_mid 0.24
_exptl_crystal_size_min 0.20
_refine_diff_density_max 0.165
_refine_diff_density_min -0.246
_refine_ls_abs_structure_details
;
Flack (1983), 2109 Friedel pairs
;
_refine_ls_abs_structure_Flack -0.01(7)
_refine_ls_extinction_coef 0.0039(8)
_refine_ls_extinction_expression Fc^*^=kFc[1+0.001xFc^2^\l^3^/sin(2\q)]^-1/4^
_refine_ls_extinction_method 'SHELXL97 (Sheldrick, 2008)'
_refine_ls_goodness_of_fit_ref 1.023
_refine_ls_hydrogen_treatment constr
_refine_ls_matrix_type full
_refine_ls_number_parameters 246
_refine_ls_number_reflns 5020
_refine_ls_number_restraints 0
_refine_ls_restrained_S_all 1.023
_refine_ls_R_factor_all 0.0749
_refine_ls_R_factor_gt 0.0360
_refine_ls_shift/su_max 0.000
_refine_ls_shift/su_mean 0.000
_refine_ls_structure_factor_coef Fsqd
_refine_ls_weighting_details 'calc w=1/[\s^2^(Fo^2^)+(0.0353P)^2^+0.2764P] where P=(Fo^2^+2Fc^2^)/3'
_refine_ls_weighting_scheme calc
_refine_ls_wR_factor_gt 0.0751
_refine_ls_wR_factor_ref 0.0910
_reflns_number_gt 3493
_reflns_number_total 5020
_reflns_threshold_expression I>2\s(I)
_cod_data_source_file is5387sup1.cif
_cod_data_source_block I
_cod_database_code 2240357
_cod_database_fobs_code 2240357

loop_
_symmetry_equiv_pos_as_xyz
'x, y, z'
'-x+1/2, -y, z+1/2'
'x+1/2, -y+1/2, -z'
'-x, y+1/2, -z+1/2'

loop_
_atom_site_type_symbol
_atom_site_label
_atom_site_fract_x
_atom_site_fract_y
_atom_site_fract_z
_atom_site_U_iso_or_equiv
_atom_site_adp_type
_atom_site_calc_flag
_atom_site_refinement_flags
_atom_site_occupancy
_atom_site_symmetry_multiplicity
C C1 0.2369(2) 0.81475(17) 0.72517(9) 0.0469(4) Uani d . 1 1
C C2 0.2009(3) 0.69315(19) 0.72539(12) 0.0623(6) Uani d . 1 1
H H2 0.1029 0.6684 0.7318 0.075 Uiso calc R 1 1
C C3 0.3119(4) 0.6089(2) 0.71605(14) 0.0779(8) Uani d . 1 1
H H3 0.2891 0.5265 0.7160 0.093 Uiso calc R 1 1
C C4 0.4552(4) 0.6457(3) 0.70682(13) 0.0797(8) Uani d . 1 1
H H4 0.5295 0.5881 0.6999 0.096 Uiso calc R 1 1
C C5 0.4904(3) 0.7661(3) 0.70759(15) 0.0815(8) Uani d . 1 1
H H5 0.5889 0.7903 0.7025 0.098 Uiso calc R 1 1
C C6 0.3812(3) 0.8512(2) 0.71586(13) 0.0658(6) Uani d . 1 1
H H6 0.4047 0.9335 0.7152 0.079 Uiso calc R 1 1
C C7 0.1037(2) 1.05176(15) 0.60528(9) 0.0405(4) Uani d . 1 1
C C8 0.0471(2) 1.03514(16) 0.53755(10) 0.0417(4) Uani d . 1 1
C C9 -0.0431(2) 0.92698(17) 0.53745(10) 0.0421(4) Uani d . 1 1
C C10 -0.1247(2) 0.86956(18) 0.48385(12) 0.0566(5) Uani d . 1 1
H H10 -0.1258 0.8998 0.4367 0.068 Uiso calc R 1 1
C C11 -0.2046(3) 0.7663(2) 0.50152(15) 0.0667(6) Uani d . 1 1
H H11 -0.2593 0.7266 0.4659 0.080 Uiso calc R 1 1
C C12 -0.2040(3) 0.72186(19) 0.57128(15) 0.0651(6) Uani d . 1 1
H H12 -0.2588 0.6524 0.5819 0.078 Uiso calc R 1 1
C C13 -0.1248(2) 0.77715(17) 0.62583(13) 0.0549(5) Uani d . 1 1
H H13 -0.1251 0.7466 0.6729 0.066 Uiso calc R 1 1
C C14 -0.0439(2) 0.88084(16) 0.60774(11) 0.0429(4) Uani d . 1 1
C C15 0.2119(2) 1.14443(19) 0.63034(11) 0.0521(5) Uani d . 1 1
H H15A 0.2445 1.1921 0.5897 0.078 Uiso calc R 1 1
H H15B 0.2959 1.1047 0.6520 0.078 Uiso calc R 1 1
H H15C 0.1654 1.1964 0.6655 0.078 Uiso calc R 1 1
C C16 0.0714(2) 1.10898(16) 0.47141(10) 0.0462(4) Uani d . 1 1
C C17 0.0621(2) 1.24405(16) 0.47428(10) 0.0425(4) Uani d . 1 1
C C18 -0.0098(2) 1.30428(18) 0.52995(12) 0.0513(5) Uani d . 1 1
H H18 -0.0503 1.2605 0.5683 0.062 Uiso calc R 1 1
C C19 -0.0215(3) 1.4297(2) 0.52874(14) 0.0667(6) Uani d . 1 1
H H19 -0.0699 1.4700 0.5663 0.080 Uiso calc R 1 1
C C20 0.0380(3) 1.4945(2) 0.47233(15) 0.0684(7) Uani d . 1 1
H H20 0.0296 1.5787 0.4716 0.082 Uiso calc R 1 1
C C21 0.1096(3) 1.4360(2) 0.41704(13) 0.0633(6) Uani d . 1 1
H H21 0.1511 1.4805 0.3792 0.076 Uiso calc R 1 1
C C22 0.1204(2) 1.31043(19) 0.41723(11) 0.0512(5) Uani d . 1 1
H H22 0.1671 1.2707 0.3789 0.061 Uiso calc R 1 1
N N1 0.04557(17) 0.95902(13) 0.65071(8) 0.0436(4) Uani d . 1 1
O O1 -0.02677(18) 0.87038(14) 0.76860(8) 0.0700(4) Uani d . 1 1
O O2 0.16072(19) 1.03169(12) 0.76515(8) 0.0632(4) Uani d . 1 1
O O3 0.0922(2) 1.05764(13) 0.41366(7) 0.0699(4) Uani d . 1 1
S S1 0.09803(6) 0.92484(4) 0.73525(3) 0.04934(14) Uani d . 1 1

loop_
_atom_site_aniso_label
_atom_site_aniso_U_11
_atom_site_aniso_U_22
_atom_site_aniso_U_33
_atom_site_aniso_U_12
_atom_site_aniso_U_13
_atom_site_aniso_U_23
C1 0.0585(12) 0.0484(10) 0.0339(9) 0.0054(9) 0.0015(9) 0.0024(9)
C2 0.0712(14) 0.0513(12) 0.0644(14) 0.0075(11) -0.0075(12) 0.0094(11)
C3 0.103(2) 0.0516(14) 0.0789(17) 0.0201(14) -0.0139(16) -0.0001(12)
C4 0.098(2) 0.0856(19) 0.0556(14) 0.0464(17) -0.0027(14) -0.0015(13)
C5 0.0655(17) 0.095(2) 0.0836(19) 0.0196(15) 0.0100(14) 0.0062(16)
C6 0.0626(14) 0.0606(13) 0.0743(15) 0.0054(12) 0.0048(12) -0.0017(11)
C7 0.0405(9) 0.0364(9) 0.0448(9) 0.0027(8) 0.0077(8) 0.0009(7)
C8 0.0453(10) 0.0362(9) 0.0436(10) 0.0040(8) 0.0065(8) -0.0015(8)
C9 0.0441(9) 0.0346(9) 0.0476(10) 0.0067(8) 0.0068(8) -0.0029(8)
C10 0.0608(13) 0.0529(11) 0.0560(12) -0.0004(11) 0.0006(11) -0.0103(10)
C11 0.0660(15) 0.0526(13) 0.0813(16) -0.0068(11) 0.0007(13) -0.0177(12)
C12 0.0555(14) 0.0402(11) 0.0995(19) -0.0051(10) 0.0087(13) -0.0040(12)
C13 0.0497(12) 0.0417(10) 0.0732(13) 0.0019(10) 0.0084(11) 0.0106(10)
C14 0.0395(9) 0.0350(9) 0.0541(11) 0.0043(8) 0.0071(8) 0.0014(8)
C15 0.0556(12) 0.0503(11) 0.0505(11) -0.0049(10) 0.0045(10) 0.0007(9)
C16 0.0526(12) 0.0440(10) 0.0422(10) 0.0019(9) 0.0055(9) 0.0012(8)
C17 0.0403(10) 0.0430(10) 0.0443(10) -0.0004(8) -0.0011(8) 0.0036(8)
C18 0.0530(12) 0.0469(11) 0.0539(12) 0.0055(9) 0.0062(10) 0.0011(10)
C19 0.0682(14) 0.0498(12) 0.0821(16) 0.0095(12) -0.0013(13) -0.0096(13)
C20 0.0693(15) 0.0408(11) 0.095(2) -0.0042(11) -0.0175(15) 0.0054(13)
C21 0.0614(13) 0.0547(12) 0.0736(14) -0.0124(12) -0.0097(12) 0.0233(12)
C22 0.0468(11) 0.0554(12) 0.0512(11) -0.0008(10) -0.0007(9) 0.0098(9)
N1 0.0454(9) 0.0403(8) 0.0452(8) 0.0020(7) 0.0056(7) 0.0064(7)
O1 0.0734(10) 0.0768(10) 0.0599(9) 0.0050(8) 0.0309(8) 0.0169(8)
O2 0.0924(11) 0.0505(8) 0.0466(8) 0.0073(7) 0.0019(8) -0.0101(7)
O3 0.1119(13) 0.0526(8) 0.0453(8) 0.0015(10) 0.0186(9) -0.0054(7)
S1 0.0614(3) 0.0477(3) 0.0389(2) 0.0074(2) 0.0117(2) 0.0022(2)

loop_
_atom_type_symbol
_atom_type_description
_atom_type_scat_dispersion_real
_atom_type_scat_dispersion_imag
_atom_type_scat_source
C C 0.0033 0.0016 'International Tables Vol C Tables 4.2.6.8 and 6.1.1.4'
H H 0.0000 0.0000 'International Tables Vol C Tables 4.2.6.8 and 6.1.1.4'
N N 0.0061 0.0033 'International Tables Vol C Tables 4.2.6.8 and 6.1.1.4'
O O 0.0106 0.0060 'International Tables Vol C Tables 4.2.6.8 and 6.1.1.4'
S S 0.1246 0.1234 'International Tables Vol C Tables 4.2.6.8 and 6.1.1.4'

loop_
_geom_angle_atom_site_label_1
_geom_angle_atom_site_label_2
_geom_angle_atom_site_label_3
_geom_angle
C6 C1 C2 120.5(2)
C6 C1 S1 119.18(17)
C2 C1 S1 120.28(17)
C3 C2 C1 119.0(2)
C3 C2 H2 120.5
C1 C2 H2 120.5
C4 C3 C2 120.3(2)
C4 C3 H3 119.9
C2 C3 H3 119.9
C3 C4 C5 120.5(3)
C3 C4 H4 119.7
C5 C4 H4 119.7
C4 C5 C6 120.0(3)
C4 C5 H5 120.0
C6 C5 H5 120.0
C5 C6 C1 119.7(2)
C5 C6 H6 120.1
C1 C6 H6 120.1
C8 C7 N1 107.82(15)
C8 C7 C15 128.60(16)
N1 C7 C15 123.54(16)
C7 C8 C9 108.87(16)
C7 C8 C16 128.73(17)
C9 C8 C16 122.38(17)
C10 C9 C14 119.69(18)
C10 C9 C8 132.63(18)
C14 C9 C8 107.64(17)
C9 C10 C11 118.9(2)
C9 C10 H10 120.6
C11 C10 H10 120.6
C12 C11 C10 120.6(2)
C12 C11 H11 119.7
C10 C11 H11 119.7
C13 C12 C11 121.9(2)
C13 C12 H12 119.1
C11 C12 H12 119.1
C12 C13 C14 117.3(2)
C12 C13 H13 121.4
C14 C13 H13 121.4
C9 C14 C13 121.60(19)
C9 C14 N1 107.17(16)
C13 C14 N1 131.22(19)
C7 C15 H15A 109.5
C7 C15 H15B 109.5
H15A C15 H15B 109.5
C7 C15 H15C 109.5
H15A C15 H15C 109.5
H15B C15 H15C 109.5
O3 C16 C8 119.11(16)
O3 C16 C17 120.13(17)
C8 C16 C17 120.66(16)
C18 C17 C22 119.23(18)
C18 C17 C16 122.10(17)
C22 C17 C16 118.58(17)
C17 C18 C19 120.1(2)
C17 C18 H18 119.9
C19 C18 H18 119.9
C20 C19 C18 120.1(2)
C20 C19 H19 120.0
C18 C19 H19 120.0
C21 C20 C19 120.3(2)
C21 C20 H20 119.8
C19 C20 H20 119.8
C20 C21 C22 120.1(2)
C20 C21 H21 120.0
C22 C21 H21 120.0
C17 C22 C21 120.1(2)
C17 C22 H22 119.9
C21 C22 H22 119.9
C14 N1 C7 108.41(14)
C14 N1 S1 122.94(12)
C7 N1 S1 127.40(13)
O1 S1 O2 119.97(10)
O1 S1 N1 106.03(10)
O2 S1 N1 106.76(8)
O1 S1 C1 108.67(10)
O2 S1 C1 109.36(10)
N1 S1 C1 104.99(8)

loop_
_geom_bond_atom_site_label_1
_geom_bond_atom_site_label_2
_geom_bond_distance
C1 C6 1.369(3)
C1 C2 1.377(3)
C1 S1 1.750(2)
C2 C3 1.373(3)
C2 H2 0.9300
C3 C4 1.362(4)
C3 H3 0.9300
C4 C5 1.363(4)
C4 H4 0.9300
C5 C6 1.366(3)
C5 H5 0.9300
C6 H6 0.9300
C7 C8 1.360(2)
C7 N1 1.420(2)
C7 C15 1.483(3)
C8 C9 1.441(3)
C8 C16 1.481(2)
C9 C10 1.383(3)
C9 C14 1.391(3)
C10 C11 1.384(3)
C10 H10 0.9300
C11 C12 1.375(4)
C11 H11 0.9300
C12 C13 1.374(3)
C12 H12 0.9300
C13 C14 1.394(3)
C13 H13 0.9300
C14 N1 1.419(2)
C15 H15A 0.9600
C15 H15B 0.9600
C15 H15C 0.9600
C16 O3 1.219(2)
C16 C17 1.490(3)
C17 C18 1.382(3)
C17 C22 1.383(3)
C18 C19 1.384(3)
C18 H18 0.9300
C19 C20 1.369(3)
C19 H19 0.9300
C20 C21 1.366(3)
C20 H20 0.9300
C21 C22 1.385(3)
C21 H21 0.9300
C22 H22 0.9300
N1 S1 1.6701(16)
O1 S1 1.4134(15)
O2 S1 1.4156(15)

loop_
_geom_hbond_atom_site_label_D
_geom_hbond_atom_site_label_H
_geom_hbond_atom_site_label_A
_geom_hbond_site_symmetry_A
_geom_hbond_distance_DH
_geom_hbond_distance_HA
_geom_hbond_distance_DA
_geom_hbond_angle_DHA
_geom_hbond_publ_flag
C15 H15C O1 4_556 0.96 2.59 3.525(3) 165 y

loop_
_geom_torsion_atom_site_label_1
_geom_torsion_atom_site_label_2
_geom_torsion_atom_site_label_3
_geom_torsion_atom_site_label_4
_geom_torsion
C6 C1 C2 C3 -0.1(3)
S1 C1 C2 C3 178.83(18)
C1 C2 C3 C4 0.1(4)
C2 C3 C4 C5 0.8(4)
C3 C4 C5 C6 -1.6(4)
C4 C5 C6 C1 1.6(4)
C2 C1 C6 C5 -0.8(3)
S1 C1 C6 C5 -179.70(19)
N1 C7 C8 C9 -2.92(19)
C15 C7 C8 C9 174.62(18)
N1 C7 C8 C16 178.71(17)
C15 C7 C8 C16 -3.8(3)
C7 C8 C9 C10 -179.9(2)
C16 C8 C9 C10 -1.4(3)
C7 C8 C9 C14 2.1(2)
C16 C8 C9 C14 -179.42(16)
C14 C9 C10 C11 -0.5(3)
C8 C9 C10 C11 -178.31(19)
C9 C10 C11 C12 0.5(3)
C10 C11 C12 C13 -0.1(4)
C11 C12 C13 C14 -0.1(3)
C10 C9 C14 C13 0.2(3)
C8 C9 C14 C13 178.55(17)
C10 C9 C14 N1 -178.67(16)
C8 C9 C14 N1 -0.37(19)
C12 C13 C14 C9 0.1(3)
C12 C13 C14 N1 178.71(19)
C7 C8 C16 O3 137.3(2)
C9 C8 C16 O3 -40.9(3)
C7 C8 C16 C17 -46.2(3)
C9 C8 C16 C17 135.63(18)
O3 C16 C17 C18 157.2(2)
C8 C16 C17 C18 -19.3(3)
O3 C16 C17 C22 -19.3(3)
C8 C16 C17 C22 164.22(18)
C22 C17 C18 C19 -0.6(3)
C16 C17 C18 C19 -177.1(2)
C17 C18 C19 C20 0.0(3)
C18 C19 C20 C21 -0.2(4)
C19 C20 C21 C22 1.0(4)
C18 C17 C22 C21 1.4(3)
C16 C17 C22 C21 178.01(19)
C20 C21 C22 C17 -1.6(3)
C9 C14 N1 C7 -1.39(19)
C13 C14 N1 C7 179.84(19)
C9 C14 N1 S1 -169.49(12)
C13 C14 N1 S1 11.7(3)
C8 C7 N1 C14 2.70(19)
C15 C7 N1 C14 -174.99(17)
C8 C7 N1 S1 170.12(13)
C15 C7 N1 S1 -7.6(2)
C14 N1 S1 O1 -40.28(16)
C7 N1 S1 O1 153.97(15)
C14 N1 S1 O2 -169.29(14)
C7 N1 S1 O2 24.96(17)
C14 N1 S1 C1 74.67(16)
C7 N1 S1 C1 -91.08(16)
C6 C1 S1 O1 -159.68(17)
C2 C1 S1 O1 21.40(19)
C6 C1 S1 O2 -27.02(19)
C2 C1 S1 O2 154.07(17)
C6 C1 S1 N1 87.22(18)
C2 C1 S1 N1 -91.69(17)
